data_7231748
loop_
_publ_author_name
'Li, Ziyin'
'Guo, Junzhi'
'Xiang, Fahui'
'Lin, Quanjie'
'Ye, Yingxiang'
'Zhang, Jindan'
'Chen, Shimin'
'Zhang, Zhangjing'
'Xiang, Shengchang'

_publ_section_title
;
 Photochromic naphthalene diimide Cd-MOFs based on different second
 dicarboxylic acid ligands
;
_journal_issue 46
_journal_name_full CrystEngComm
_journal_page_first 7567
_journal_paper_doi 10.1039/C8CE01667D
_journal_volume 20
_journal_year 2018
_chemical_formula_moiety 'C36 H24 Cd N6 O8, H2 O'
_chemical_formula_sum 'C36 H26 Cd N6 O9'
_chemical_formula_weight 799.03
_space_group_crystal_system monoclinic
_space_group_IT_number 7
_space_group_name_Hall 'P -2yac'
_space_group_name_H-M_alt 'P 1 n 1'
_symmetry_space_group_name_Hall 'P -2yac'
_symmetry_space_group_name_H-M 'P 1 n 1'
_atom_sites_solution_hydrogens mixed
_atom_sites_solution_primary direct
_audit_creation_date 2018-04-22
_audit_creation_method
;
Olex2 1.2
(compiled 2017.03.02 svn.r3394 for OlexSys, GUI svn.r5324)
;
_audit_update_record
;
2018-06-24 deposited with the CCDC.
2018-10-30 downloaded from the CCDC.
;
_cell_angle_alpha 90
_cell_angle_beta 102.071(2)
_cell_angle_gamma 90
_cell_formula_units_Z 2
_cell_length_a 8.9688(2)
_cell_length_b 13.3571(3)
_cell_length_c 13.4352(3)
_cell_measurement_reflns_used 5262
_cell_measurement_temperature 296.61(10)
_cell_measurement_theta_max 73.6660
_cell_measurement_theta_min 4.6890
_cell_volume 1573.91(6)
_computing_cell_refinement
;
CrysAlisPro, Agilent Technologies,
Version 1.171.37.35 (release 13-08-2014 CrysAlis171 .NET)
(compiled Aug 13 2014,18:06:01)
;
_computing_data_collection
;
CrysAlisPro, Agilent Technologies,
Version 1.171.37.35 (release 13-08-2014 CrysAlis171 .NET)
(compiled Aug 13 2014,18:06:01)
;
_computing_data_reduction
;
CrysAlisPro, Agilent Technologies,
Version 1.171.37.35 (release 13-08-2014 CrysAlis171 .NET)
(compiled Aug 13 2014,18:06:01)
;
_computing_molecular_graphics 'Olex2 (Dolomanov et al., 2009)'
_computing_publication_material 'Olex2 (Dolomanov et al., 2009)'
_computing_structure_refinement 'ShelXL (Sheldrick, 2015)'
_computing_structure_solution 'ShelXS (Sheldrick, 2008)'
_diffrn_ambient_environment air
_diffrn_ambient_temperature 296.61(10)
_diffrn_detector 'CCD plate'
_diffrn_detector_area_resol_mean 10.5148
_diffrn_detector_type Atlas
_diffrn_measured_fraction_theta_full 0.999
_diffrn_measured_fraction_theta_max 0.974
_diffrn_measurement_details
;
#__ type_ start__ end____ width___ exp.time_
  1 omega  -50.00   33.00   1.0000    1.0000
omega____ theta____ kappa____ phi______ frames
    -      -41.0749   38.0000    0.0000 83

#__ type_ start__ end____ width___ exp.time_
  2 omega  -50.00   33.00   1.0000    1.0000
omega____ theta____ kappa____ phi______ frames
    -      -41.0749   38.0000  150.0000 83

#__ type_ start__ end____ width___ exp.time_
  3 omega  -74.00   35.00   1.0000    1.0000
omega____ theta____ kappa____ phi______ frames
    -      -41.0749   77.0000 -120.0000 109

#__ type_ start__ end____ width___ exp.time_
  4 omega   23.00   97.00   1.0000    1.0000
omega____ theta____ kappa____ phi______ frames
    -       41.0749 -125.0000   30.0000 74

#__ type_ start__ end____ width___ exp.time_
  5 omega   94.00  178.00   1.0000    1.2000
omega____ theta____ kappa____ phi______ frames
    -      106.3615  125.0000   30.0000 84

#__ type_ start__ end____ width___ exp.time_
  6 omega   24.00  109.00   1.0000    1.2000
omega____ theta____ kappa____ phi______ frames
    -      106.3615  -94.0000    0.0000 85

#__ type_ start__ end____ width___ exp.time_
  7 omega   33.00  121.00   1.0000    1.2000
omega____ theta____ kappa____ phi______ frames
    -      106.3615 -125.0000 -180.0000 88

#__ type_ start__ end____ width___ exp.time_
  8 omega   30.00   91.00   1.0000    1.2000
omega____ theta____ kappa____ phi______ frames
    -      106.3615  -30.0000   60.0000 61

#__ type_ start__ end____ width___ exp.time_
  9 omega   30.00   91.00   1.0000    1.2000
omega____ theta____ kappa____ phi______ frames
    -      106.3615  -30.0000 -120.0000 61

#__ type_ start__ end____ width___ exp.time_
 10 omega   77.00  178.00   1.0000    1.2000
omega____ theta____ kappa____ phi______ frames
    -      106.3615   61.0000   30.0000 101

#__ type_ start__ end____ width___ exp.time_
 11 omega   30.00   91.00   1.0000    1.2000
omega____ theta____ kappa____ phi______ frames
    -      106.3615  -30.0000    0.0000 61

#__ type_ start__ end____ width___ exp.time_
 12 omega -114.00  -13.00   1.0000    1.0000
omega____ theta____ kappa____ phi______ frames
    -      -41.0749  -57.0000 -150.0000 101
;
_diffrn_measurement_device 'four-circle diffractometer'
_diffrn_measurement_device_type 'SuperNova, Dual, Cu at zero, Atlas'
_diffrn_measurement_method '\w scans'
_diffrn_orient_matrix_UB_11 0.0331218000
_diffrn_orient_matrix_UB_12 -0.0891148000
_diffrn_orient_matrix_UB_13 -0.0648753000
_diffrn_orient_matrix_UB_21 -0.1030661000
_diffrn_orient_matrix_UB_22 -0.0672850000
_diffrn_orient_matrix_UB_23 0.0500604000
_diffrn_orient_matrix_UB_31 -0.1382938000
_diffrn_orient_matrix_UB_32 0.0288001000
_diffrn_orient_matrix_UB_33 -0.0839026000
_diffrn_radiation_monochromator mirror
_diffrn_radiation_probe x-ray
_diffrn_radiation_type CuK\a
_diffrn_radiation_wavelength 1.54184
_diffrn_reflns_av_R_equivalents 0.0244
_diffrn_reflns_av_unetI/netI 0.0290
_diffrn_reflns_Laue_measured_fraction_full 0.999
_diffrn_reflns_Laue_measured_fraction_max 0.974
_diffrn_reflns_limit_h_max 9
_diffrn_reflns_limit_h_min -11
_diffrn_reflns_limit_k_max 16
_diffrn_reflns_limit_k_min -15
_diffrn_reflns_limit_l_max 14
_diffrn_reflns_limit_l_min -16
_diffrn_reflns_number 9067
_diffrn_reflns_point_group_measured_fraction_full 0.695
_diffrn_reflns_point_group_measured_fraction_max 0.667
_diffrn_reflns_theta_full 67.684
_diffrn_reflns_theta_max 74.107
_diffrn_reflns_theta_min 3.309
_diffrn_source 'sealed X-ray tube'
_diffrn_source_type 'SuperNova (Cu) X-ray Source'
_exptl_absorpt_coefficient_mu 6.166
_exptl_absorpt_correction_T_max 1.00000
_exptl_absorpt_correction_T_min 0.56926
_exptl_absorpt_correction_type multi-scan
_exptl_absorpt_process_details
;
CrysAlisPro, Agilent Technologies,
Version 1.171.37.35 (release 13-08-2014 CrysAlis171 .NET)
(compiled Aug 13 2014,18:06:01)
Empirical absorption correction using spherical harmonics,
 implemented in SCALE3 ABSPACK scaling algorithm.
;
_exptl_crystal_density_diffrn 1.686
_exptl_crystal_description pale
_exptl_crystal_F_000 808
_refine_diff_density_max 0.513
_refine_diff_density_min -0.531
_refine_diff_density_rms 0.060
_refine_ls_abs_structure_details
;
 Classical Flack method preferred over Parsons because s.u. lower.
;
_refine_ls_abs_structure_Flack 0.06(3)
_refine_ls_extinction_method none
_refine_ls_goodness_of_fit_ref 1.060
_refine_ls_hydrogen_treatment constr
_refine_ls_matrix_type full
_refine_ls_number_parameters 476
_refine_ls_number_reflns 4255
_refine_ls_number_restraints 2
_refine_ls_restrained_S_all 1.060
_refine_ls_R_factor_all 0.0295
_refine_ls_R_factor_gt 0.0257
_refine_ls_shift/su_max 0.001
_refine_ls_shift/su_mean 0.000
_refine_ls_structure_factor_coef Fsqd
_refine_ls_weighting_details
;
 w=1/[\s^2^(Fo^2^)+(0.0360P)^2^+0.5446P]
 where P=(Fo^2^+2Fc^2^)/3
;
_refine_ls_weighting_scheme calc
_refine_ls_wR_factor_gt 0.0644
_refine_ls_wR_factor_ref 0.0677
_reflns_Friedel_coverage 0.366
_reflns_Friedel_fraction_full 0.389
_reflns_Friedel_fraction_max 0.358
_reflns_number_gt 3943
_reflns_number_total 4255
_reflns_threshold_expression 'I > 2\s(I)'
_cod_data_source_file c8ce01667d2.cif
_cod_data_source_block FJU-69
_cod_depositor_comments 'Adding full bibliography for 7231746--7231748.cif.'
_cod_database_code 7231748
_shelxl_version_number 2013-2
_chemical_oxdiff_formula 'C1 H1 O1 N1 Cd1'
_shelx_space_group_comment
;
The symmetry employed for this shelxl refinement is uniquely defined
by the following loop, which should always be used as a source of
symmetry information in preference to the above space-group names.
They are only intended as comments.
;
_reflns_odcompleteness_completeness 99.97
_reflns_odcompleteness_iscentric 1
_reflns_odcompleteness_theta 66.97
_olex2_refinement_description
;
1. Fixed Uiso
 At 1.2 times of:
  All C(H) groups, All N(H) groups
 At 1.5 times of:
  All C(H,H,H) groups, All O(H,H) groups
2.a Free rotating group:
 O9(H9A,H9B)
2.b Aromatic/amide H refined with riding coordinates:
 N2(H2), N4(H4), C5(H5), C12(H12), C8(H8), C26(H26), C10(H10), C4(H4A),
 C22(H22), C27(H27), C31(H31), C9(H9)
2.c Idealised Me refined as rotating group:
 C14(H14A,H14B,H14C), C15(H15A,H15B,H15C), C36(H36A,H36B,H36C), C19(H19A,H19B,
 H19C)
;
_olex2_submission_special_instructions 'No special instructions were received'

loop_
_space_group_symop_operation_xyz
'x, y, z'
'x+1/2, -y, z+1/2'

loop_
_atom_site_label
_atom_site_type_symbol
_atom_site_fract_x
_atom_site_fract_y
_atom_site_fract_z
_atom_site_U_iso_or_equiv
_atom_site_adp_type
_atom_site_occupancy
_atom_site_site_symmetry_order
_atom_site_calc_flag
_atom_site_refinement_flags_posn
Cd1 Cd 0.66760(15) 1.12972(2) 0.37424(11) 0.02710(9) Uani 1 1 d .
O9 O 0.1656(17) 0.11324(19) 0.3731(12) 0.0395(7) Uani 1 1 d .
H9A H 0.0925 0.1473 0.3388 0.059 Uiso 1 1 d G
H9B H 0.2356 0.1525 0.4027 0.059 Uiso 1 1 d G
O8 O 0.3203(11) 0.2067(5) 0.2017(6) 0.042(2) Uani 1 1 d .
O2 O 0.6543(10) 1.2614(6) 0.2637(8) 0.050(3) Uani 1 1 d .
O3 O 0.6787(10) 1.2598(6) 0.4873(8) 0.052(3) Uani 1 1 d .
O5 O 0.5153(10) 0.7929(5) 0.0468(6) 0.0357(18) Uani 1 1 d .
C30 C 0.3696(14) 0.3776(6) 0.1784(8) 0.028(2) Uani 1 1 d .
O4 O 0.4625(11) 1.1823(6) 0.4578(7) 0.043(2) Uani 1 1 d .
O1 O 0.8748(10) 1.1820(6) 0.2898(7) 0.043(2) Uani 1 1 d .
C17 C 0.4453(13) 0.8578(7) 0.2231(9) 0.025(2) Uani 1 1 d .
C34 C 0.3952(15) 0.1407(7) 0.0252(9) 0.030(2) Uani 1 1 d .
N5 N 0.4421(12) 0.7549(6) 0.1957(7) 0.0288(19) Uani 1 1 d .
C25 C 0.4602(14) 0.6217(7) 0.0720(8) 0.027(2) Uani 1 1 d .
N6 N 0.3949(11) 0.2452(5) 0.0547(7) 0.029(2) Uani 1 1 d .
N2 N 0.9614(10) 1.0018(6) 0.4756(7) 0.029(2) Uani 1 1 d .
H2 H 1.0164 1.0494 0.4593 0.035 Uiso 1 1 calc R
N4 N 0.3706(11) 1.0009(6) 0.2724(8) 0.031(2) Uani 1 1 d .
H4 H 0.3148 1.0473 0.2899 0.038 Uiso 1 1 calc R
N3 N 0.5246(11) 1.0115(6) 0.2755(7) 0.0285(19) Uani 1 1 d .
N1 N 0.8136(11) 1.0105(6) 0.4726(7) 0.031(2) Uani 1 1 d .
O7 O 0.4489(14) 0.2861(6) -0.0998(7) 0.057(3) Uani 1 1 d .
C5 C 1.0043(15) 1.3856(7) 0.0784(10) 0.038(3) Uani 1 1 d .
H5 H 1.0629 1.3681 0.0315 0.045 Uiso 1 1 calc R
C3 C 0.8525(13) 1.3357(7) 0.1989(9) 0.030(2) Uani 1 1 d .
C23 C 0.3925(15) 0.5786(7) 0.2303(9) 0.032(3) Uani 1 1 d .
C12 C 1.0251(14) 1.5668(8) 0.0401(9) 0.030(2) Uani 1 1 d .
H12 H 1.0934 1.5522 -0.0012 0.036 Uiso 1 1 calc R
C24 C 0.4214(14) 0.5517(7) 0.1389(8) 0.027(2) Uani 1 1 d .
C28 C 0.4416(14) 0.4204(7) 0.0121(8) 0.028(2) Uani 1 1 d .
C7 C 0.8684(12) 1.5133(7) 0.1577(8) 0.028(2) Uani 1 1 d .
C20 C 0.4733(14) 0.7306(7) 0.0991(9) 0.031(3) Uani 1 1 d .
C33 C 0.4278(15) 0.3138(7) -0.0164(8) 0.033(3) Uani 1 1 d .
C8 C 0.8087(14) 1.4328(7) 0.2085(9) 0.030(2) Uani 1 1 d .
H8 H 0.7387 1.4469 0.2489 0.036 Uiso 1 1 calc R
C6 C 0.9678(13) 1.4894(6) 0.0913(8) 0.025(2) Uani 1 1 d .
C29 C 0.4117(13) 0.4493(7) 0.1105(8) 0.025(2) Uani 1 1 d .
C14 C 1.1798(16) 0.8838(9) 0.5198(11) 0.047(3) Uani 1 1 d .
H14A H 1.2335 0.9034 0.5865 0.070 Uiso 1 1 calc GR
H14B H 1.2233 0.9173 0.4694 0.070 Uiso 1 1 calc GR
H14C H 1.1881 0.8127 0.5122 0.070 Uiso 1 1 calc GR
C26 C 0.4940(14) 0.5930(7) -0.0208(9) 0.032(2) Uani 1 1 d .
H26 H 0.5233 0.6398 -0.0642 0.038 Uiso 1 1 calc R
C1 C 0.7902(15) 1.2531(7) 0.2538(9) 0.032(3) Uani 1 1 d .
C32 C 0.3590(13) 0.2709(7) 0.1474(8) 0.027(2) Uani 1 1 d .
C2 C 0.5440(14) 1.2554(8) 0.4936(9) 0.032(2) Uani 1 1 d .
C18 C 0.3174(14) 0.9103(7) 0.2391(9) 0.030(2) Uani 1 1 d .
C15 C 0.7289(14) 0.9064(8) 0.2375(10) 0.040(3) Uani 1 1 d .
H15A H 0.7770 0.8614 0.2903 0.060 Uiso 1 1 calc GR
H15B H 0.7828 0.9690 0.2445 0.060 Uiso 1 1 calc GR
H15C H 0.7306 0.8777 0.1723 0.060 Uiso 1 1 calc GR
C21 C 0.4031(16) 0.6855(7) 0.2661(9) 0.038(3) Uani 1 1 d .
C36 C 0.1044(14) 0.0968(9) 0.0100(10) 0.041(3) Uani 1 1 d .
H36A H 0.0944 0.0888 0.0793 0.061 Uiso 1 1 calc GR
H36B H 0.0396 0.0495 -0.0324 0.061 Uiso 1 1 calc GR
H36C H 0.0752 0.1636 -0.0125 0.061 Uiso 1 1 calc GR
C35 C 0.2689(12) 0.0787(6) 0.0027(8) 0.0248(19) Uani 1 1 d .
C10 C 0.8827(14) 1.6871(8) 0.1152(9) 0.039(3) Uani 1 1 d .
H10 H 0.8545 1.7532 0.1227 0.047 Uiso 1 1 calc R
C4 C 0.9538(13) 1.3134(7) 0.1340(9) 0.032(2) Uani 1 1 d .
H4A H 0.9864 1.2478 0.1295 0.039 Uiso 1 1 calc R
C22 C 0.3512(13) 0.5071(7) 0.2992(8) 0.032(2) Uani 1 1 d .
H22 H 0.3306 0.5265 0.3614 0.038 Uiso 1 1 calc R
C27 C 0.4820(15) 0.4898(7) -0.0463(8) 0.041(3) Uani 1 1 d .
H27 H 0.5041 0.4701 -0.1080 0.049 Uiso 1 1 calc R
O6 O 0.3858(14) 0.7122(6) 0.3465(7) 0.060(3) Uani 1 1 d .
C11 C 0.9816(13) 1.6638(7) 0.0502(9) 0.029(2) Uani 1 1 d .
C16 C 0.5720(14) 0.9233(7) 0.2459(9) 0.032(2) Uani 1 1 d .
C13 C 1.0163(14) 0.9120(7) 0.5065(9) 0.032(2) Uani 1 1 d .
C31 C 0.3433(15) 0.4074(8) 0.2688(9) 0.037(3) Uani 1 1 d .
H31 H 0.3188 0.3593 0.3129 0.045 Uiso 1 1 calc R
C9 C 0.8277(14) 1.6123(8) 0.1677(9) 0.033(2) Uani 1 1 d .
H9 H 0.7621 1.6283 0.2106 0.039 Uiso 1 1 calc R
C19 C 0.1547(16) 0.8841(9) 0.2289(11) 0.047(3) Uani 1 1 d .
H19A H 0.1175 0.8533 0.1639 0.070 Uiso 1 1 calc GR
H19B H 0.0970 0.9437 0.2343 0.070 Uiso 1 1 calc GR
H19C H 0.1439 0.8383 0.2820 0.070 Uiso 1 1 calc GR

loop_
_atom_site_aniso_label
_atom_site_aniso_U_11
_atom_site_aniso_U_22
_atom_site_aniso_U_33
_atom_site_aniso_U_23
_atom_site_aniso_U_13
_atom_site_aniso_U_12
Cd1 0.03794(15) 0.01281(12) 0.03261(15) 0.0001(4) 0.01207(10) 0.0001(4)
O9 0.0369(16) 0.0314(14) 0.0538(19) -0.001(5) 0.0179(13) -0.003(5)
O8 0.071(6) 0.013(3) 0.045(5) 0.005(3) 0.021(4) -0.002(4)
O2 0.041(5) 0.045(5) 0.075(6) 0.025(4) 0.033(4) 0.011(3)
O3 0.042(6) 0.040(5) 0.069(6) -0.025(4) 0.005(4) 0.011(4)
O5 0.053(5) 0.018(3) 0.038(4) -0.002(3) 0.013(4) -0.008(3)
C30 0.044(7) 0.006(4) 0.035(5) 0.009(3) 0.009(5) -0.005(3)
O4 0.045(5) 0.031(4) 0.056(6) -0.018(4) 0.017(4) -0.004(4)
O1 0.038(5) 0.031(4) 0.058(6) 0.017(4) 0.010(4) 0.003(3)
C17 0.029(5) 0.015(4) 0.032(5) 0.000(3) 0.010(4) 0.005(3)
C34 0.044(6) 0.012(4) 0.031(5) -0.005(4) 0.001(4) -0.003(4)
N5 0.046(6) 0.014(4) 0.025(4) -0.006(3) 0.006(4) 0.000(3)
C25 0.037(6) 0.020(4) 0.021(4) -0.009(3) 0.001(4) 0.003(4)
N6 0.046(6) 0.008(4) 0.033(5) -0.002(3) 0.007(4) -0.001(3)
N2 0.034(6) 0.015(4) 0.037(5) 0.005(3) 0.006(4) -0.003(3)
N4 0.035(6) 0.016(4) 0.044(6) -0.005(4) 0.008(4) 0.005(4)
N3 0.026(5) 0.019(4) 0.039(5) -0.007(3) 0.004(3) 0.003(3)
N1 0.038(6) 0.013(4) 0.040(6) 0.001(3) 0.008(4) 0.001(3)
O7 0.115(10) 0.025(4) 0.037(5) -0.006(3) 0.027(6) -0.009(5)
C5 0.038(7) 0.022(5) 0.057(8) -0.007(4) 0.018(6) 0.001(4)
C3 0.031(6) 0.031(5) 0.028(5) 0.001(4) 0.006(4) -0.007(4)
C23 0.051(7) 0.008(4) 0.036(7) 0.000(4) 0.004(5) 0.000(4)
C12 0.036(7) 0.027(5) 0.029(6) 0.000(4) 0.012(5) -0.008(4)
C24 0.039(7) 0.013(4) 0.028(5) 0.006(3) 0.001(4) 0.000(4)
C28 0.044(6) 0.019(4) 0.022(6) -0.005(4) 0.007(4) 0.002(4)
C7 0.026(5) 0.029(5) 0.031(6) -0.001(4) 0.008(4) -0.002(4)
C20 0.036(7) 0.012(4) 0.040(7) 0.001(4) 0.002(5) 0.003(4)
C33 0.058(8) 0.021(5) 0.020(5) -0.004(3) 0.007(4) 0.001(4)
C8 0.033(6) 0.024(5) 0.034(6) 0.005(4) 0.008(5) 0.000(4)
C6 0.030(5) 0.016(4) 0.029(5) 0.003(3) 0.004(4) -0.003(3)
C29 0.034(6) 0.015(4) 0.023(5) -0.007(3) 0.003(4) 0.001(3)
C14 0.041(8) 0.039(6) 0.057(9) 0.015(6) 0.003(6) 0.003(5)
C26 0.050(7) 0.016(5) 0.032(6) 0.002(4) 0.015(5) -0.001(4)
C1 0.045(7) 0.019(5) 0.033(6) 0.002(4) 0.006(5) -0.005(4)
C32 0.041(7) 0.017(5) 0.022(5) -0.005(3) 0.005(5) -0.002(4)
C2 0.033(7) 0.029(5) 0.032(6) -0.004(4) 0.001(5) 0.012(4)
C18 0.041(7) 0.016(5) 0.032(6) -0.003(4) 0.002(5) -0.009(4)
C15 0.046(8) 0.029(6) 0.048(7) -0.015(5) 0.019(6) 0.004(5)
C21 0.060(9) 0.012(4) 0.043(7) 0.000(4) 0.011(6) -0.002(4)
C36 0.036(8) 0.033(6) 0.053(8) -0.009(5) 0.010(6) 0.001(5)
C35 0.028(5) 0.021(4) 0.027(5) 0.000(3) 0.008(3) 0.012(3)
C10 0.047(7) 0.023(5) 0.053(7) 0.003(5) 0.020(6) 0.001(5)
C4 0.035(6) 0.016(4) 0.048(7) -0.003(4) 0.011(5) -0.001(4)
C22 0.054(7) 0.018(4) 0.026(4) 0.010(3) 0.015(4) -0.001(4)
C27 0.070(8) 0.026(5) 0.027(5) -0.013(4) 0.012(5) -0.001(5)
O6 0.131(11) 0.016(4) 0.039(5) -0.008(3) 0.032(6) 0.000(5)
C11 0.034(6) 0.016(5) 0.036(6) 0.007(4) 0.005(5) -0.003(4)
C16 0.046(6) 0.012(4) 0.034(5) -0.007(4) 0.004(4) -0.010(4)
C13 0.037(6) 0.022(5) 0.035(6) 0.001(4) 0.007(5) -0.007(4)
C31 0.061(8) 0.023(5) 0.026(6) 0.001(4) 0.006(5) -0.005(5)
C9 0.036(7) 0.033(5) 0.032(6) 0.005(4) 0.017(5) -0.002(5)
C19 0.040(8) 0.042(7) 0.059(9) -0.011(6) 0.011(6) -0.010(5)

loop_
_atom_type_symbol
_atom_type_description
_atom_type_scat_dispersion_real
_atom_type_scat_dispersion_imag
_atom_type_scat_source
C C 0.0181 0.0091 'International Tables Vol C Tables 4.2.6.8 and 6.1.1.4'
H H 0.0000 0.0000 'International Tables Vol C Tables 4.2.6.8 and 6.1.1.4'
Cd Cd 0.1185 4.6533 'International Tables Vol C Tables 4.2.6.8 and 6.1.1.4'
N N 0.0311 0.0180 'International Tables Vol C Tables 4.2.6.8 and 6.1.1.4'
O O 0.0492 0.0322 'International Tables Vol C Tables 4.2.6.8 and 6.1.1.4'

loop_
_geom_angle_atom_site_label_1
_geom_angle_atom_site_label_2
_geom_angle_atom_site_label_3
_geom_angle
_geom_angle_site_symmetry_1
_geom_angle_site_symmetry_3
O2 Cd1 O3 80.61(15) . .
O2 Cd1 O4 97.7(3) . .
O2 Cd1 O1 55.1(3) . .
O2 Cd1 N1 148.5(3) . .
O2 Cd1 C1 27.7(3) . .
O2 Cd1 C2 86.3(3) . .
O3 Cd1 O4 54.0(3) . .
O3 Cd1 O1 99.0(3) . .
O3 Cd1 N1 101.7(3) . .
O3 Cd1 C1 88.2(3) . .
O3 Cd1 C2 26.8(3) . .
O4 Cd1 O1 146.93(9) . .
O4 Cd1 C1 122.6(3) . .
O4 Cd1 C2 27.5(3) . .
O1 Cd1 C1 27.5(3) . .
O1 Cd1 C2 122.4(3) . .
N3 Cd1 O2 102.0(4) . .
N3 Cd1 O3 148.3(3) . .
N3 Cd1 O4 94.6(3) . .
N3 Cd1 O1 108.3(3) . .
N3 Cd1 N1 92.18(11) . .
N3 Cd1 C1 108.9(3) . .
N3 Cd1 C2 121.6(4) . .
N1 Cd1 O4 109.1(3) . .
N1 Cd1 O1 93.9(3) . .
N1 Cd1 C1 120.9(4) . .
N1 Cd1 C2 110.1(3) . .
C1 Cd1 C2 104.17(12) . .
H9A O9 H9B 109.4 . .
C1 O2 Cd1 94.6(7) . .
C2 O3 Cd1 95.9(7) . .
C29 C30 C32 118.4(10) . .
C31 C30 C29 119.9(8) . .
C31 C30 C32 121.7(9) . .
C2 O4 Cd1 88.0(7) . .
C1 O1 Cd1 86.5(8) . .
C18 C17 N5 123.5(10) . .
C18 C17 C16 107.7(9) . .
C16 C17 N5 128.7(10) . .
C35 C34 N6 126.0(11) . .
C13 C34 N6 126.5(11) 2_464 .
C13 C34 C35 107.3(9) 2_464 .
C20 N5 C17 117.4(8) . .
C21 N5 C17 117.0(9) . .
C21 N5 C20 125.6(8) . .
C24 C25 C20 120.9(10) . .
C24 C25 C26 121.5(9) . .
C26 C25 C20 117.6(10) . .
C33 N6 C34 115.5(9) . .
C32 N6 C34 119.7(9) . .
C32 N6 C33 124.7(8) . .
N1 N2 H2 123.5 . .
N1 N2 C13 113.1(9) . .
C13 N2 H2 123.5 . .
N3 N4 H4 123.6 . .
C18 N4 H4 123.6 . .
C18 N4 N3 112.7(9) . .
N4 N3 Cd1 121.8(6) . .
C16 N3 Cd1 127.4(8) . .
C16 N3 N4 106.2(8) . .
N2 N1 Cd1 121.7(6) . .
N2 N1 C35 105.8(8) . 2_565
C35 N1 Cd1 128.1(8) 2_565 .
C6 C5 H5 119.8 . .
C4 C5 H5 119.8 . .
C4 C5 C6 120.5(11) . .
C8 C3 C1 120.5(10) . .
C8 C3 C4 119.4(10) . .
C4 C3 C1 120.1(10) . .
C24 C23 C21 122.1(10) . .
C24 C23 C22 122.2(9) . .
C22 C23 C21 115.7(10) . .
C6 C12 H12 119.6 . .
C11 C12 H12 119.6 . .
C11 C12 C6 120.7(11) . .
C25 C24 C29 119.0(7) . .
C23 C24 C25 121.9(9) . .
C23 C24 C29 119.2(6) . .
C29 C28 C33 118.0(9) . .
C27 C28 C33 123.1(9) . .
C27 C28 C29 118.8(9) . .
C6 C7 C8 118.4(7) . .
C9 C7 C8 122.4(10) . .
C9 C7 C6 119.1(7) . .
O5 C20 N5 121.5(9) . .
O5 C20 C25 123.3(11) . .
N5 C20 C25 115.0(9) . .
N6 C33 C28 118.4(8) . .
O7 C33 N6 121.2(9) . .
O7 C33 C28 120.4(10) . .
C3 C8 C7 121.4(11) . .
C3 C8 H8 119.3 . .
C7 C8 H8 119.3 . .
C12 C6 C5 122.4(10) . .
C12 C6 C7 119.1(7) . .
C7 C6 C5 118.5(7) . .
C30 C29 C28 121.8(9) . .
C24 C29 C30 119.0(6) . .
C24 C29 C28 119.2(6) . .
H14A C14 H14B 109.5 . .
H14A C14 H14C 109.5 . .
H14B C14 H14C 109.5 . .
C13 C14 H14A 109.5 . .
C13 C14 H14B 109.5 . .
C13 C14 H14C 109.5 . .
C25 C26 H26 121.2 . .
C25 C26 C27 117.5(9) . .
C27 C26 H26 121.2 . .
O2 C1 Cd1 57.7(6) . .
O2 C1 C3 117.2(10) . .
O1 C1 Cd1 66.0(6) . .
O1 C1 O2 123.3(11) . .
O1 C1 C3 119.5(12) . .
C3 C1 Cd1 170.1(8) . .
O8 C32 C30 121.1(10) . .
O8 C32 N6 120.5(9) . .
N6 C32 C30 118.4(9) . .
O3 C2 Cd1 57.3(6) . .
O3 C2 O4 120.8(10) . .
O3 C2 C11 118.6(11) . 2_485
O4 C2 Cd1 64.5(6) . .
O4 C2 C11 120.5(12) . 2_485
C11 C2 Cd1 171.9(8) 2_485 .
C17 C18 C19 133.8(10) . .
N4 C18 C17 104.9(10) . .
N4 C18 C19 121.3(11) . .
H15A C15 H15B 109.5 . .
H15A C15 H15C 109.5 . .
H15B C15 H15C 109.5 . .
C16 C15 H15A 109.5 . .
C16 C15 H15B 109.5 . .
C16 C15 H15C 109.5 . .
N5 C21 C23 114.5(9) . .
O6 C21 N5 120.7(9) . .
O6 C21 C23 124.7(10) . .
H36A C36 H36B 109.5 . .
H36A C36 H36C 109.5 . .
H36B C36 H36C 109.5 . .
C35 C36 H36A 109.5 . .
C35 C36 H36B 109.5 . .
C35 C36 H36C 109.5 . .
C34 C35 C36 130.7(9) . .
N1 C35 C34 108.3(9) 2_464 .
N1 C35 C36 121.0(10) 2_464 .
C11 C10 H10 120.0 . .
C9 C10 H10 120.0 . .
C9 C10 C11 120.0(10) . .
C5 C4 C3 121.5(10) . .
C5 C4 H4A 119.3 . .
C3 C4 H4A 119.3 . .
C23 C22 H22 121.5 . .
C31 C22 C23 117.0(10) . .
C31 C22 H22 121.5 . .
C28 C27 C26 123.9(10) . .
C28 C27 H27 118.1 . .
C26 C27 H27 118.1 . .
C12 C11 C2 119.3(10) . 2_584
C12 C11 C10 120.1(10) . .
C10 C11 C2 120.6(10) . 2_584
C17 C16 C15 129.3(9) . .
N3 C16 C17 108.5(10) . .
N3 C16 C15 122.1(10) . .
C34 C13 C14 130.7(10) 2_565 .
N2 C13 C34 105.5(10) . 2_565
N2 C13 C14 123.8(10) . .
C30 C31 C22 122.7(10) . .
C30 C31 H31 118.7 . .
C22 C31 H31 118.7 . .
C7 C9 H9 119.5 . .
C10 C9 C7 120.9(10) . .
C10 C9 H9 119.5 . .
C18 C19 H19A 109.5 . .
C18 C19 H19B 109.5 . .
C18 C19 H19C 109.5 . .
H19A C19 H19B 109.5 . .
H19A C19 H19C 109.5 . .
H19B C19 H19C 109.5 . .

loop_
_geom_bond_atom_site_label_1
_geom_bond_atom_site_label_2
_geom_bond_distance
_geom_bond_site_symmetry_2
Cd1 O2 2.289(9) .
Cd1 O3 2.296(8) .
Cd1 O4 2.450(8) .
Cd1 O1 2.472(9) .
Cd1 N3 2.278(9) .
Cd1 N1 2.296(9) .
Cd1 C1 2.700(11) .
Cd1 C2 2.713(11) .
O9 H9A 0.8501 .
O9 H9B 0.8500 .
O8 C32 1.222(13) .
O2 C1 1.259(15) .
O3 C2 1.230(15) .
O5 C20 1.200(13) .
C30 C29 1.427(14) .
C30 C32 1.482(12) .
C30 C31 1.346(16) .
O4 C2 1.254(14) .
O1 C1 1.248(14) .
C17 N5 1.421(12) .
C17 C18 1.398(16) .
C17 C16 1.416(14) .
C34 N6 1.451(11) .
C34 C35 1.384(15) .
C34 C13 1.361(17) 2_464
N5 C20 1.421(15) .
N5 C21 1.419(14) .
C25 C24 1.391(15) .
C25 C20 1.499(12) .
C25 C26 1.397(15) .
N6 C33 1.399(13) .
N6 C32 1.393(14) .
N2 H2 0.8600 .
N2 N1 1.323(13) .
N2 C13 1.330(13) .
N4 H4 0.8600 .
N4 N3 1.380(12) .
N4 C18 1.342(12) .
N3 C16 1.340(13) .
N1 C35 1.346(12) 2_565
O7 C33 1.233(14) .
C5 H5 0.9300 .
C5 C6 1.444(12) .
C5 C4 1.355(16) .
C3 C8 1.370(14) .
C3 C1 1.498(14) .
C3 C4 1.416(16) .
C23 C24 1.355(16) .
C23 C21 1.503(13) .
C23 C22 1.432(14) .
C12 H12 0.9300 .
C12 C6 1.397(13) .
C12 C11 1.368(14) .
C24 C29 1.418(5) .
C28 C33 1.473(13) .
C28 C29 1.456(14) .
C28 C27 1.313(15) .
C7 C8 1.436(14) .
C7 C6 1.423(5) .
C7 C9 1.386(14) .
C8 H8 0.9300 .
C14 H14A 0.9600 .
C14 H14B 0.9600 .
C14 H14C 0.9600 .
C14 C13 1.488(18) .
C26 H26 0.9300 .
C26 C27 1.419(13) .
C2 C11 1.494(14) 2_485
C18 C19 1.480(17) .
C15 H15A 0.9600 .
C15 H15B 0.9600 .
C15 H15C 0.9600 .
C15 C16 1.453(16) .
C21 O6 1.178(14) .
C36 H36A 0.9600 .
C36 H36B 0.9600 .
C36 H36C 0.9600 .
C36 C35 1.518(15) .
C35 N1 1.346(12) 2_464
C10 H10 0.9300 .
C10 C11 1.404(17) .
C10 C9 1.373(15) .
C4 H4A 0.9300 .
C22 H22 0.9300 .
C22 C31 1.391(14) .
C27 H27 0.9300 .
C11 C2 1.494(14) 2_584
C13 C34 1.361(17) 2_565
C31 H31 0.9300 .
C9 H9 0.9300 .
C19 H19A 0.9600 .
C19 H19B 0.9600 .
C19 H19C 0.9600 .

loop_
_geom_torsion_atom_site_label_1
_geom_torsion_atom_site_label_2
_geom_torsion_atom_site_label_3
_geom_torsion_atom_site_label_4
_geom_torsion
_geom_torsion_site_symmetry_1
_geom_torsion_site_symmetry_4
Cd1 O2 C1 O1 7.5(14) . .
Cd1 O2 C1 C3 -170.2(9) . .
Cd1 O3 C2 O4 11.6(13) . .
Cd1 O3 C2 C11 -171.9(9) . 2_485
Cd1 O4 C2 O3 -10.8(12) . .
Cd1 O4 C2 C11 172.7(10) . 2_485
Cd1 O1 C1 O2 -6.9(13) . .
Cd1 O1 C1 C3 170.7(10) . .
Cd1 N3 C16 C17 156.4(8) . .
Cd1 N3 C16 C15 -25.6(17) . .
C17 N5 C20 O5 7.2(18) . .
C17 N5 C20 C25 -176.9(10) . .
C17 N5 C21 C23 176.5(10) . .
C17 N5 C21 O6 -5.5(19) . .
C34 N6 C33 O7 2.9(18) . .
C34 N6 C33 C28 -175.1(11) . .
C34 N6 C32 O8 -3.6(19) . .
C34 N6 C32 C30 176.1(10) . .
N5 C17 C18 N4 174.4(10) . .
N5 C17 C18 C19 -4(2) . .
N5 C17 C16 N3 -175.2(11) . .
N5 C17 C16 C15 7(2) . .
C25 C24 C29 C30 -179.0(16) . .
C25 C24 C29 C28 -0.4(9) . .
C25 C26 C27 C28 0(2) . .
N6 C34 C35 N1 176.2(11) . 2_464
N6 C34 C35 C36 -5(2) . .
N4 N3 C16 C17 0.7(13) . .
N4 N3 C16 C15 178.7(10) . .
N3 N4 C18 C17 2.2(13) . .
N3 N4 C18 C19 -179.3(11) . .
N1 N2 C13 C34 -0.3(14) . 2_565
N1 N2 C13 C14 -177.9(11) . .
C23 C24 C29 C30 0.9(10) . .
C23 C24 C29 C28 179.6(16) . .
C23 C22 C31 C30 -1(2) . .
C24 C25 C20 O5 175.3(12) . .
C24 C25 C20 N5 -0.5(17) . .
C24 C25 C26 C27 2.2(19) . .
C24 C23 C21 N5 1.4(18) . .
C24 C23 C21 O6 -176.5(15) . .
C24 C23 C22 C31 1(2) . .
C20 N5 C21 C23 -1.3(18) . .
C20 N5 C21 O6 176.6(14) . .
C20 C25 C24 C23 1(2) . .
C20 C25 C24 C29 -179.4(8) . .
C20 C25 C26 C27 179.8(11) . .
C33 N6 C32 O8 174.4(12) . .
C33 N6 C32 C30 -6.0(19) . .
C33 C28 C29 C30 -0.2(18) . .
C33 C28 C29 C24 -178.8(8) . .
C33 C28 C27 C26 179.1(12) . .
C8 C3 C1 O2 35.0(17) . .
C8 C3 C1 O1 -142.8(13) . .
C8 C3 C4 C5 -2.4(19) . .
C8 C7 C6 C5 -0.2(10) . .
C8 C7 C6 C12 179.1(16) . .
C8 C7 C9 C10 -177.7(12) . .
C6 C5 C4 C3 6.1(19) . .
C6 C12 C11 C2 -179.4(11) . 2_584
C6 C12 C11 C10 2(2) . .
C6 C7 C8 C3 3.9(15) . .
C6 C7 C9 C10 -0.5(16) . .
C29 C30 C32 O8 -178.5(12) . .
C29 C30 C32 N6 1.9(18) . .
C29 C30 C31 C22 2(2) . .
C29 C28 C33 N6 -3.5(17) . .
C29 C28 C33 O7 178.5(13) . .
C29 C28 C27 C26 -2(2) . .
C26 C25 C24 C23 178.2(12) . .
C26 C25 C24 C29 -1.9(15) . .
C26 C25 C20 O5 -2.3(19) . .
C26 C25 C20 N5 -178.1(11) . .
C1 C3 C8 C7 179.2(11) . .
C1 C3 C4 C5 175.7(12) . .
C32 C30 C29 C24 179.6(8) . .
C32 C30 C29 C28 1.0(19) . .
C32 C30 C31 C22 -179.4(12) . .
C32 N6 C33 O7 -175.2(13) . .
C32 N6 C33 C28 6.8(19) . .
C18 C17 N5 C20 116.0(13) . .
C18 C17 N5 C21 -62.0(16) . .
C18 C17 C16 N3 0.6(13) . .
C18 C17 C16 C15 -177.2(12) . .
C18 N4 N3 Cd1 -159.3(8) . .
C18 N4 N3 C16 -1.9(13) . .
C21 N5 C20 O5 -175.0(12) . .
C21 N5 C20 C25 1.0(18) . .
C21 C23 C24 C25 -1(2) . .
C21 C23 C24 C29 179.0(9) . .
C21 C23 C22 C31 -178.8(11) . .
C35 C34 N6 C33 -111.7(14) . .
C35 C34 N6 C32 66.5(16) . .
C4 C5 C6 C12 176.0(13) . .
C4 C5 C6 C7 -4.7(16) . .
C4 C3 C8 C7 -2.8(19) . .
C4 C3 C1 O2 -143.1(12) . .
C4 C3 C1 O1 39.1(17) . .
C22 C23 C24 C25 179.4(12) . .
C22 C23 C24 C29 -0.5(16) . .
C22 C23 C21 N5 -179.1(12) . .
C22 C23 C21 O6 3(2) . .
C27 C28 C33 N6 175.3(13) . .
C27 C28 C33 O7 -3(2) . .
C27 C28 C29 C30 -179.0(13) . .
C27 C28 C29 C24 2.3(15) . .
C11 C12 C6 C5 176.6(12) . .
C11 C12 C6 C7 -2.7(15) . .
C11 C10 C9 C7 0(2) . .
C16 C17 N5 C20 -68.7(17) . .
C16 C17 N5 C21 113.2(14) . .
C16 C17 C18 N4 -1.7(13) . .
C16 C17 C18 C19 -179.9(13) . .
C13 C34 N6 C33 62.6(17) 2_464 .
C13 C34 N6 C32 -119.2(14) 2_464 .
C13 C34 C35 N1 1.0(13) 2_464 2_464
C13 C34 C35 C36 179.4(12) 2_464 .
C13 N2 N1 Cd1 -158.6(8) . .
C13 N2 N1 C35 -0.3(13) . 2_565
C31 C30 C29 C24 -1.6(16) . .
C31 C30 C29 C28 179.8(12) . .
C31 C30 C32 O8 3(2) . .
C31 C30 C32 N6 -176.9(12) . .
C9 C7 C8 C3 -178.9(12) . .
C9 C7 C6 C5 -177.5(16) . .
C9 C7 C6 C12 1.8(10) . .
C9 C10 C11 C12 -1(2) . .
C9 C10 C11 C2 -179.2(11) . 2_584
